data_7051116
loop_
_publ_author_name
'Trofimenko, Swiatoslaw'
'Rheingold, Arnold L.'
'Liable-Sands, Louise M.'
'Mar\'ia Claramunt, Rosa'
'L\'opez, Concepci\'on'
'Dolores Santa Mar\'ia, Mar\'ia'
'Elguero, Jose'

_publ_section_title
;
 The molecular structure of 4-tert-butylpyrazoles in the solid state
 and in solution: an X-ray, NMR and calorimetric study of the
 buttressing effect of a 4-tert-butyl substituent
;
_journal_issue 6
_journal_name_full 'New Journal of Chemistry'
_journal_page_first 819
_journal_paper_doi 10.1039/b101733k
_journal_volume 25
_journal_year 2001
_chemical_formula_sum 'C12 H22 N2'
_chemical_formula_weight 194.32
_chemical_name_systematic
;
?
;
_space_group_IT_number 88
_symmetry_cell_setting tetragonal
_symmetry_space_group_name_Hall '-I 4ad'
_symmetry_space_group_name_H-M 'I 41/a :2'
_atom_sites_solution_hydrogens geom
_atom_sites_solution_primary direct
_atom_sites_solution_secondary difmap
_audit_creation_method SHELXL-97
_cell_angle_alpha 90.00
_cell_angle_beta 90.00
_cell_angle_gamma 90.00
_cell_formula_units_Z 16
_cell_length_a 18.9969(10)
_cell_length_b 18.9969(10)
_cell_length_c 13.3498(10)
_cell_measurement_temperature 173(2)
_cell_measurement_theta_max 25.0
_cell_measurement_theta_min 2.0
_cell_volume 4817.7(5)
_computing_cell_refinement 'Bruker SMART'
_computing_data_collection 'Bruker SMART'
_computing_data_reduction 'Bruker SHELXTL'
_computing_molecular_graphics 'Bruker SHELXTL'
_computing_publication_material 'Bruker SHELXTL'
_computing_structure_refinement 'SHELXL-97 (Sheldrick, 1997)'
_computing_structure_solution 'SHELXS-97 (Sheldrick, 1990)'
_diffrn_ambient_temperature 173(2)
_diffrn_measured_fraction_theta_full 0.934
_diffrn_measured_fraction_theta_max 0.934
_diffrn_measurement_device_type 'CCD area detector'
_diffrn_measurement_method 'phi and omega scans'
_diffrn_radiation_monochromator graphite
_diffrn_radiation_source 'fine-focus sealed tube'
_diffrn_radiation_type MoK\a
_diffrn_radiation_wavelength 0.71073
_diffrn_reflns_av_R_equivalents 0.0696
_diffrn_reflns_av_sigmaI/netI 0.0640
_diffrn_reflns_limit_h_max 21
_diffrn_reflns_limit_h_min -25
_diffrn_reflns_limit_k_max 25
_diffrn_reflns_limit_k_min -17
_diffrn_reflns_limit_l_max 17
_diffrn_reflns_limit_l_min -17
_diffrn_reflns_number 11104
_diffrn_reflns_theta_full 28.35
_diffrn_reflns_theta_max 28.35
_diffrn_reflns_theta_min 1.86
_exptl_absorpt_coefficient_mu 0.063
_exptl_absorpt_correction_T_max 0.9843
_exptl_absorpt_correction_T_min 0.9720
_exptl_absorpt_correction_type empirical
_exptl_absorpt_process_details SADABS
_exptl_crystal_colour colorless
_exptl_crystal_density_diffrn 1.072
_exptl_crystal_density_method 'not measured'
_exptl_crystal_description Block
_exptl_crystal_F_000 1728
_exptl_crystal_size_max 0.45
_exptl_crystal_size_mid 0.30
_exptl_crystal_size_min 0.25
_refine_diff_density_max 0.188
_refine_diff_density_min -0.219
_refine_diff_density_rms 0.047
_refine_ls_extinction_method none
_refine_ls_goodness_of_fit_ref 1.056
_refine_ls_hydrogen_treatment mixed
_refine_ls_matrix_type full
_refine_ls_number_parameters 215
_refine_ls_number_reflns 2810
_refine_ls_number_restraints 0
_refine_ls_restrained_S_all 1.056
_refine_ls_R_factor_all 0.1141
_refine_ls_R_factor_gt 0.0609
_refine_ls_shift/su_max 0.000
_refine_ls_shift/su_mean 0.000
_refine_ls_structure_factor_coef Fsqd
_refine_ls_weighting_details 'calc w=1/[\s^2^(Fo^2^)+(0.0422P)^2^+5.7782P] where P=(Fo^2^+2Fc^2^)/3'
_refine_ls_weighting_scheme calc
_refine_ls_wR_factor_gt 0.1123
_refine_ls_wR_factor_ref 0.1388
_reflns_number_gt 1799
_reflns_number_total 2810
_reflns_threshold_expression >2sigma(I)
_cod_data_source_file b101733k.txt
_cod_data_source_block trof61
_cod_depositor_comments
;
The following automatic conversions were performed:
'_symmetry_cell_setting' value 'Tetragonal' changed to 'tetragonal'
according to '/home/saulius/struct/CIF-dictionaries/cif_core.dic'
dictionary named 'cif_core.dic' version 2.4.1 from
2010-06-29.

'_exptl_absorpt_correction_type' value 'Empirical' changed to
'empirical' according to
'/home/saulius/struct/CIF-dictionaries/cif_core.dic' dictionary named
'cif_core.dic' version 2.4.1 from 2010-06-29.

Automatic conversion script
Id: cif_fix_enum 1527 2010-12-29 10:47:43Z saulius 
;
_cod_original_cell_volume 4817.7(11)
_cod_original_sg_symbol_H-M I4(1)/a
_cod_database_code 7051116

loop_
_symmetry_equiv_pos_as_xyz
'x, y, z'
'-x+1/2, -y, z+1/2'
'-y+3/4, x+1/4, z+1/4'
'y+3/4, -x+3/4, z+3/4'
'x+1/2, y+1/2, z+1/2'
'-x+1, -y+1/2, z+1'
'-y+5/4, x+3/4, z+3/4'
'y+5/4, -x+5/4, z+5/4'
'-x, -y, -z'
'x-1/2, y, -z-1/2'
'y-3/4, -x-1/4, -z-1/4'
'-y-3/4, x-3/4, -z-3/4'
'-x+1/2, -y+1/2, -z+1/2'
'x, y+1/2, -z'
'y-1/4, -x+1/4, -z+1/4'
'-y-1/4, x-1/4, -z-1/4'

loop_
_atom_site_label
_atom_site_type_symbol
_atom_site_fract_x
_atom_site_fract_y
_atom_site_fract_z
_atom_site_U_iso_or_equiv
_atom_site_adp_type
_atom_site_occupancy
_atom_site_symmetry_multiplicity
_atom_site_calc_flag
_atom_site_refinement_flags
_atom_site_disorder_assembly
_atom_site_disorder_group
N1 N 0.48859(9) 0.65946(9) 0.02207(13) 0.0255(4) Uani 1 1 d . . .
N2 N 0.42333(9) 0.66831(9) 0.05988(12) 0.0300(4) Uani 1 1 d . . .
H0 H 0.5272(14) 0.6632(13) 0.0661(19) 0.052(7) Uiso 1 1 d . . .
C1 C 0.38155(11) 0.66307(11) -0.01946(16) 0.0283(5) Uani 1 1 d . . .
H1A H 0.3314(12) 0.6686(11) -0.0113(16) 0.032(6) Uiso 1 1 d . . .
C2 C 0.41848(10) 0.65087(9) -0.10882(14) 0.0223(4) Uani 1 1 d . . .
C3 C 0.48905(10) 0.64865(9) -0.07853(14) 0.0210(4) Uani 1 1 d . . .
C4 C 0.38253(10) 0.64178(10) -0.20997(15) 0.0268(5) Uani 1 1 d . . .
C5 C 0.34952(14) 0.56807(12) -0.2160(2) 0.0389(6) Uani 1 1 d . . .
H5B H 0.3129(14) 0.5619(13) -0.160(2) 0.055(8) Uiso 1 1 d . . .
H5A H 0.3857(14) 0.5297(14) -0.2087(18) 0.054(7) Uiso 1 1 d . . .
H5C H 0.3268(12) 0.5616(12) -0.2826(18) 0.042(6) Uiso 1 1 d . . .
C6 C 0.43265(14) 0.65192(16) -0.29827(17) 0.0420(6) Uani 1 1 d . . .
H6A H 0.4578(14) 0.7005(15) -0.296(2) 0.063(8) Uiso 1 1 d . . .
H6B H 0.4700(13) 0.6145(13) -0.3011(18) 0.046(7) Uiso 1 1 d . . .
H6C H 0.4062(12) 0.6492(12) -0.3630(19) 0.045(7) Uiso 1 1 d . . .
C7 C 0.32313(13) 0.69621(13) -0.2204(2) 0.0392(6) Uani 1 1 d . . .
H7A H 0.2876(14) 0.6896(13) -0.167(2) 0.056(8) Uiso 1 1 d . . .
H7B H 0.3420(12) 0.7451(14) -0.2192(18) 0.047(7) Uiso 1 1 d . . .
H7C H 0.2985(13) 0.6906(13) -0.288(2) 0.054(7) Uiso 1 1 d . . .
C8 C 0.55922(10) 0.64031(10) -0.12855(16) 0.0239(4) Uani 1 1 d . . .
H8A H 0.5932(11) 0.6736(11) -0.0952(15) 0.028(5) Uiso 1 1 d . . .
H8B H 0.5568(11) 0.6559(11) -0.1983(17) 0.030(6) Uiso 1 1 d . . .
C9 C 0.59400(10) 0.56634(10) -0.12619(15) 0.0260(5) Uani 1 1 d . . .
C10 C 0.66696(12) 0.57294(15) -0.1743(2) 0.0399(6) Uani 1 1 d . . .
H10A H 0.6917(13) 0.5269(13) -0.1741(18) 0.047(7) Uiso 1 1 d . . .
H10C H 0.6623(13) 0.5907(13) -0.246(2) 0.053(8) Uiso 1 1 d . . .
H10B H 0.6976(13) 0.6062(13) -0.1319(18) 0.048(7) Uiso 1 1 d . . .
C11 C 0.55053(12) 0.51281(12) -0.18489(18) 0.0329(5) Uani 1 1 d . . .
H11A H 0.5707(12) 0.4637(13) -0.1792(17) 0.048(7) Uiso 1 1 d . . .
H11C H 0.5025(13) 0.5105(11) -0.1601(16) 0.039(6) Uiso 1 1 d . . .
H11B H 0.5469(12) 0.5264(12) -0.2594(19) 0.044(7) Uiso 1 1 d . . .
C12 C 0.60273(13) 0.54035(13) -0.01873(17) 0.0332(5) Uani 1 1 d . . .
H12C H 0.6285(12) 0.5744(12) 0.0211(17) 0.036(6) Uiso 1 1 d . . .
H12B H 0.6296(12) 0.4951(13) -0.0164(17) 0.045(7) Uiso 1 1 d . . .
H12A H 0.5561(13) 0.5323(12) 0.0147(18) 0.048(7) Uiso 1 1 d . . .

loop_
_atom_site_aniso_label
_atom_site_aniso_U_11
_atom_site_aniso_U_22
_atom_site_aniso_U_33
_atom_site_aniso_U_23
_atom_site_aniso_U_13
_atom_site_aniso_U_12
N1 0.0242(9) 0.0299(9) 0.0223(9) -0.0048(7) -0.0018(7) 0.0014(7)
N2 0.0293(9) 0.0362(10) 0.0246(9) -0.0080(8) 0.0036(8) 0.0036(8)
C1 0.0227(10) 0.0318(11) 0.0304(11) -0.0054(9) 0.0027(9) 0.0018(9)
C2 0.0227(10) 0.0201(9) 0.0240(10) -0.0017(8) -0.0010(8) 0.0005(8)
C3 0.0236(10) 0.0191(9) 0.0202(9) -0.0010(8) -0.0008(8) -0.0006(8)
C4 0.0256(10) 0.0294(10) 0.0254(10) -0.0021(9) -0.0061(8) 0.0023(9)
C5 0.0407(14) 0.0325(12) 0.0435(14) -0.0080(11) -0.0192(12) 0.0001(11)
C6 0.0384(13) 0.0647(18) 0.0229(12) 0.0034(12) -0.0059(10) 0.0025(13)
C7 0.0358(13) 0.0346(13) 0.0472(15) -0.0022(12) -0.0157(12) 0.0064(11)
C8 0.0229(10) 0.0250(10) 0.0238(10) 0.0021(9) 0.0010(8) -0.0041(8)
C9 0.0217(10) 0.0282(10) 0.0281(11) 0.0012(9) 0.0023(8) 0.0013(8)
C10 0.0252(11) 0.0481(15) 0.0464(15) 0.0019(13) 0.0077(11) 0.0050(11)
C11 0.0322(12) 0.0300(12) 0.0366(13) -0.0045(10) 0.0005(10) 0.0020(10)
C12 0.0349(12) 0.0324(12) 0.0321(12) 0.0060(10) -0.0039(11) 0.0035(10)

loop_
_atom_type_symbol
_atom_type_description
_atom_type_scat_dispersion_real
_atom_type_scat_dispersion_imag
_atom_type_scat_source
C C 0.0033 0.0016 'International Tables Vol C Tables 4.2.6.8 and 6.1.1.4'
H H 0.0000 0.0000 'International Tables Vol C Tables 4.2.6.8 and 6.1.1.4'
N N 0.0061 0.0033 'International Tables Vol C Tables 4.2.6.8 and 6.1.1.4'

loop_
_geom_angle_atom_site_label_1
_geom_angle_atom_site_label_2
_geom_angle_atom_site_label_3
_geom_angle
_geom_angle_site_symmetry_1
_geom_angle_site_symmetry_3
_geom_angle_publ_flag
N2 N1 C3 113.24(16) . . ?
C1 N2 N1 103.99(16) . . ?
N2 C1 C2 113.07(18) . . ?
C3 C2 C1 103.77(16) . . ?
C3 C2 C4 132.97(17) . . ?
C1 C2 C4 123.25(17) . . ?
N1 C3 C2 105.94(16) . . ?
N1 C3 C8 117.52(17) . . ?
C2 C3 C8 136.50(18) . . ?
C2 C4 C6 112.98(17) . . ?
C2 C4 C5 109.42(17) . . ?
C6 C4 C5 109.2(2) . . ?
C2 C4 C7 109.45(17) . . ?
C6 C4 C7 107.6(2) . . ?
C5 C4 C7 107.99(18) . . ?
C3 C8 C9 117.70(16) . . ?
C12 C9 C11 109.02(18) . . ?
C12 C9 C10 108.80(19) . . ?
C11 C9 C10 109.17(18) . . ?
C12 C9 C8 110.98(17) . . ?
C11 C9 C8 111.23(17) . . ?
C10 C9 C8 107.58(17) . . ?

loop_
_geom_bond_atom_site_label_1
_geom_bond_atom_site_label_2
_geom_bond_distance
_geom_bond_site_symmetry_2
_geom_bond_publ_flag
N1 N2 1.349(2) . ?
N1 C3 1.359(2) . ?
N2 C1 1.327(3) . ?
C1 C2 1.403(3) . ?
C2 C3 1.401(3) . ?
C2 C4 1.523(3) . ?
C3 C8 1.499(3) . ?
C4 C6 1.527(3) . ?
C4 C5 1.536(3) . ?
C4 C7 1.537(3) . ?
C8 C9 1.553(3) . ?
C9 C12 1.526(3) . ?
C9 C11 1.527(3) . ?
C9 C10 1.533(3) . ?

loop_
_geom_hbond_atom_site_label_D
_geom_hbond_atom_site_label_H
_geom_hbond_atom_site_label_A
_geom_hbond_distance_DH
_geom_hbond_distance_HA
_geom_hbond_distance_DA
_geom_hbond_angle_DHA
_geom_hbond_site_symmetry_A
N1 H0 N2 0.94(3) 1.96(3) 2.869(2) 161(2) 12_766

loop_
_cod_related_entry_id
_cod_related_entry_database
_cod_related_entry_code
1 ChemSpider 21142369
